data_1529636
loop_
_publ_author_name
'Bianchi, R.'
'Gramaccioli, C.M.'
'Diella, V.'
'Pilati, T.'
'Mannucci, G.'

_publ_section_title
;
 A re-examination of thortveitite
;
_journal_name_full 'Journal of Solid State Chemistry'
_journal_page_first 601
_journal_page_last 607
_journal_volume 73
_journal_year 1988
_chemical_formula_sum 'Al0.05 O7 Sc1.4 Si1.96 Y0.6'
_chemical_name_systematic '(Sc1.4 Y.6) (Si1.96 Al.05 O7)'
_space_group_IT_number 12
_symmetry_space_group_name_Hall '-C 2y'
_symmetry_space_group_name_H-M 'C 1 2/m 1'
_cell_angle_alpha 90
_cell_angle_beta 102.65
_cell_angle_gamma 90
_cell_formula_units_Z 2
_cell_length_a 6.587
_cell_length_b 8.547
_cell_length_c 4.695
_cell_volume 257.908
_citation_journal_id_ASTM JSSCBI
_cod_data_source_file Bianchi_JSSCBI_1988_1637.cif
_cod_data_source_block Al0.05O7Sc1.4Si1.96Y0.6
_cod_database_code 1529636

loop_
_symmetry_equiv_pos_as_xyz
x,y,z
-x,y,-z
-x,-y,-z
x,-y,z
x+1/2,y+1/2,z
-x+1/2,y+1/2,-z
-x+1/2,-y+1/2,-z
x+1/2,-y+1/2,z

loop_
_atom_site_label
_atom_site_type_symbol
_atom_site_fract_x
_atom_site_fract_y
_atom_site_fract_z
_atom_site_occupancy
_atom_site_U_iso_or_equiv
O3 O-2 0.23544 0.15622 -0.28405 1 0.0
Y1 Y+3 0 0.3067 0.5 0.3 0.0
Sc1 Sc+3 0 0.3067 0.5 0.7 0.0
Si1 Si+4 0.22179 0 -0.08941 0.98 0.0
O1 O-2 0 0 0 1 0.0
O2 O-2 0.38887 0 0.22133 1 0.0
Al1 Al+3 0.22179 0 -0.08941 0.02 0.0
